data_7112162
loop_
_publ_author_name
'Keiji Mori'
'Kazuki Kurihara'
'Takahiko Akiyama'

_publ_section_title
;
 Expeditious synthesis of 1-aminoindane derivatives achieved by
 [1,4]-hydride shift mediated C(sp3)-H bond functionalization
;
_journal_name_full Chem.Commun.
_journal_page_first 3729
_journal_paper_doi 10.1039/c4cc00894d
_journal_volume 50
_journal_year 2014
_chemical_formula_sum 'C27 H27 N O4'
_chemical_formula_weight 429.50
_chemical_name_systematic
; 
 ? 
;
_space_group_IT_number 34
_symmetry_cell_setting orthorhombic
_symmetry_space_group_name_Hall 'P 2 -2n'
_symmetry_space_group_name_H-M 'P n n 2'
_atom_sites_solution_hydrogens geom
_atom_sites_solution_primary direct
_atom_sites_solution_secondary difmap
_audit_creation_method SHELXL-97
_cell_angle_alpha 90.00
_cell_angle_beta 90.00
_cell_angle_gamma 90.00
_cell_formula_units_Z 4
_cell_length_a 14.9740(15)
_cell_length_b 19.497(2)
_cell_length_c 7.6466(8)
_cell_measurement_reflns_used 5039
_cell_measurement_temperature 123
_cell_measurement_theta_max 27.33
_cell_measurement_theta_min 2.49
_cell_volume 2232.4(4)
_computing_cell_refinement 'APEX2 (Bruker AXS, 2006)'
_computing_data_collection 'APEX2 (Bruker AXS, 2006)'
_computing_data_reduction 'SAINT (Bruker AXS, 2004)'
_computing_molecular_graphics 'XSHEL (Bruker AXS,2002)'
_computing_publication_material 'XCIF (Bruker AXS, 2001)'
_computing_structure_refinement 'SHELXL-97 (Sheldrick, 1997)'
_computing_structure_solution 'SHELXS-97 (Sheldrick, 1997)'
_diffrn_ambient_temperature 123
_diffrn_detector_area_resol_mean 8.333
_diffrn_measured_fraction_theta_full 0.995
_diffrn_measured_fraction_theta_max 0.995
_diffrn_measurement_device_type 'Bruker APEXII CCD area detector'
_diffrn_measurement_method 'phi and omega scans'
_diffrn_radiation_monochromator 'Bruker Helios multilayer confocal mirror'
_diffrn_radiation_source 'Bruker TXS fine-focus rotating anode'
_diffrn_radiation_type MoK\a
_diffrn_radiation_wavelength 0.71073
_diffrn_reflns_av_R_equivalents 0.0219
_diffrn_reflns_av_sigmaI/netI 0.0290
_diffrn_reflns_limit_h_max 19
_diffrn_reflns_limit_h_min -19
_diffrn_reflns_limit_k_max 25
_diffrn_reflns_limit_k_min -16
_diffrn_reflns_limit_l_max 9
_diffrn_reflns_limit_l_min -9
_diffrn_reflns_number 12301
_diffrn_reflns_theta_full 27.55
_diffrn_reflns_theta_max 27.55
_diffrn_reflns_theta_min 1.71
_exptl_absorpt_coefficient_mu 0.085
_exptl_absorpt_correction_T_max 0.9915
_exptl_absorpt_correction_T_min 0.9831
_exptl_absorpt_correction_type empirical
_exptl_absorpt_process_details
;
SADABS Sheldrick 1996
;
_exptl_crystal_colour colorless
_exptl_crystal_density_diffrn 1.278
_exptl_crystal_density_method 'not measured'
_exptl_crystal_description plate
_exptl_crystal_F_000 912
_exptl_crystal_size_max 0.20
_exptl_crystal_size_mid 0.10
_exptl_crystal_size_min 0.10
_refine_diff_density_max 0.188
_refine_diff_density_min -0.162
_refine_diff_density_rms 0.035
_refine_ls_abs_structure_details 'Flack H D (1983), Acta Cryst. A39, 876-881'
_refine_ls_abs_structure_Flack 0.8(8)
_refine_ls_extinction_method none
_refine_ls_goodness_of_fit_ref 1.035
_refine_ls_hydrogen_treatment constr
_refine_ls_matrix_type full
_refine_ls_number_parameters 291
_refine_ls_number_reflns 4878
_refine_ls_number_restraints 1
_refine_ls_restrained_S_all 1.035
_refine_ls_R_factor_all 0.0422
_refine_ls_R_factor_gt 0.0357
_refine_ls_shift/su_max 0.001
_refine_ls_shift/su_mean 0.000
_refine_ls_structure_factor_coef Fsqd
_refine_ls_weighting_details 'calc w=1/[\s^2^(Fo^2^)+(0.0387P)^2^+0.4624P] where P=(Fo^2^+2Fc^2^)/3'
_refine_ls_weighting_scheme calc
_refine_ls_wR_factor_gt 0.0796
_refine_ls_wR_factor_ref 0.0828
_reflns_number_gt 4417
_reflns_number_total 4878
_reflns_threshold_expression >2sigma(I)
_cod_data_source_file c4cc00894d3.cif
_cod_data_source_block shelxla
_cod_original_sg_symbol_H-M 'Pnn2 '
_cod_database_code 7112162

loop_
_symmetry_equiv_pos_as_xyz
'x, y, z'
'-x, -y, z'
'x+1/2, -y+1/2, z+1/2'
'-x+1/2, y+1/2, z+1/2'

loop_
_atom_site_label
_atom_site_type_symbol
_atom_site_fract_x
_atom_site_fract_y
_atom_site_fract_z
_atom_site_U_iso_or_equiv
_atom_site_adp_type
_atom_site_occupancy
_atom_site_symmetry_multiplicity
_atom_site_calc_flag
_atom_site_refinement_flags
C1 C 0.32851(10) 0.36187(7) 0.7551(2) 0.0169(3) Uani 1 1 d .
H1 H 0.3701 0.3989 0.7942 0.020 Uiso 1 1 calc R
C2 C 0.32282(10) 0.36258(7) 0.54973(19) 0.0175(3) Uani 1 1 d .
C3 C 0.22328(10) 0.34940(8) 0.5050(2) 0.0204(3) Uani 1 1 d .
H3A H 0.2045 0.3768 0.4023 0.025 Uiso 1 1 calc R
H3B H 0.2125 0.3002 0.4807 0.025 Uiso 1 1 calc R
C4 C 0.17471(10) 0.37198(7) 0.6674(2) 0.0192(3) Uani 1 1 d .
C5 C 0.08347(11) 0.38223(8) 0.6892(2) 0.0236(3) Uani 1 1 d .
H5 H 0.0435 0.3763 0.5940 0.028 Uiso 1 1 calc R
C6 C 0.05195(11) 0.40132(8) 0.8531(2) 0.0279(4) Uani 1 1 d .
H6 H -0.0103 0.4082 0.8702 0.033 Uiso 1 1 calc R
C7 C 0.11026(11) 0.41048(8) 0.9919(2) 0.0280(4) Uani 1 1 d .
H7 H 0.0875 0.4232 1.1032 0.034 Uiso 1 1 calc R
C8 C 0.20208(11) 0.40118(8) 0.9703(2) 0.0241(3) Uani 1 1 d .
H8 H 0.2421 0.4084 1.0650 0.029 Uiso 1 1 calc R
C9 C 0.23362(10) 0.38109(7) 0.8067(2) 0.0187(3) Uani 1 1 d .
C10 C 0.40711(10) 0.30518(8) 0.9928(2) 0.0206(3) Uani 1 1 d .
H10A H 0.4121 0.2605 1.0536 0.025 Uiso 1 1 calc R
H10B H 0.3712 0.3361 1.0675 0.025 Uiso 1 1 calc R
C11 C 0.49930(10) 0.33520(8) 0.9702(2) 0.0215(3) Uani 1 1 d .
C12 C 0.52223(13) 0.39806(10) 1.0383(3) 0.0383(5) Uani 1 1 d .
H12 H 0.4783 0.4249 1.0961 0.046 Uiso 1 1 calc R
C13 C 0.60938(16) 0.42279(13) 1.0235(3) 0.0546(7) Uani 1 1 d .
H13 H 0.6245 0.4661 1.0720 0.065 Uiso 1 1 calc R
C14 C 0.67326(13) 0.38470(13) 0.9391(3) 0.0459(6) Uani 1 1 d .
H14 H 0.7325 0.4017 0.9287 0.055 Uiso 1 1 calc R
C15 C 0.65114(12) 0.32167(11) 0.8693(3) 0.0421(5) Uani 1 1 d .
H15 H 0.6951 0.2951 0.8109 0.051 Uiso 1 1 calc R
C16 C 0.56455(12) 0.29725(9) 0.8847(3) 0.0316(4) Uani 1 1 d .
H16 H 0.5496 0.2539 0.8360 0.038 Uiso 1 1 calc R
C17 C 0.28953(10) 0.24259(7) 0.8439(2) 0.0221(3) Uani 1 1 d .
H17A H 0.2512 0.2430 0.7384 0.027 Uiso 1 1 calc R
H17B H 0.2517 0.2544 0.9457 0.027 Uiso 1 1 calc R
C18 C 0.32755(10) 0.17122(8) 0.8689(2) 0.0203(3) Uani 1 1 d .
C19 C 0.32128(12) 0.13758(9) 1.0282(2) 0.0294(4) Uani 1 1 d .
H19 H 0.2963 0.1608 1.1259 0.035 Uiso 1 1 calc R
C20 C 0.35103(12) 0.07015(9) 1.0477(3) 0.0319(4) Uani 1 1 d .
H20 H 0.3459 0.0477 1.1576 0.038 Uiso 1 1 calc R
C21 C 0.38766(11) 0.03638(8) 0.9075(3) 0.0282(4) Uani 1 1 d .
H21 H 0.4070 -0.0098 0.9194 0.034 Uiso 1 1 calc R
C22 C 0.39621(13) 0.06975(9) 0.7492(3) 0.0348(4) Uani 1 1 d .
H22 H 0.4225 0.0466 0.6527 0.042 Uiso 1 1 calc R
C23 C 0.36672(12) 0.13675(8) 0.7298(2) 0.0290(4) Uani 1 1 d .
H23 H 0.3734 0.1593 0.6204 0.035 Uiso 1 1 calc R
C24 C 0.34873(9) 0.43177(7) 0.4695(2) 0.0189(3) Uani 1 1 d .
C25 C 0.39583(14) 0.54551(8) 0.5146(3) 0.0362(5) Uani 1 1 d .
H25A H 0.4440 0.5403 0.4288 0.054 Uiso 1 1 calc R
H25B H 0.4158 0.5756 0.6095 0.054 Uiso 1 1 calc R
H25C H 0.3434 0.5656 0.4577 0.054 Uiso 1 1 calc R
C26 C 0.38490(10) 0.30858(7) 0.4721(2) 0.0180(3) Uani 1 1 d .
C27 C 0.53675(11) 0.28154(9) 0.4228(3) 0.0289(4) Uani 1 1 d .
H27A H 0.5338 0.2399 0.4942 0.043 Uiso 1 1 calc R
H27B H 0.5961 0.3023 0.4342 0.043 Uiso 1 1 calc R
H27C H 0.5257 0.2699 0.3000 0.043 Uiso 1 1 calc R
N1 N 0.36038(8) 0.29505(6) 0.82453(17) 0.0176(3) Uani 1 1 d .
O1 O 0.34606(8) 0.44184(6) 0.31400(16) 0.0293(3) Uani 1 1 d .
O2 O 0.37266(8) 0.47863(5) 0.58567(16) 0.0279(3) Uani 1 1 d .
O3 O 0.36191(7) 0.25452(5) 0.41094(16) 0.0235(2) Uani 1 1 d .
O4 O 0.46959(7) 0.32984(5) 0.48207(16) 0.0223(2) Uani 1 1 d .

loop_
_atom_site_aniso_label
_atom_site_aniso_U_11
_atom_site_aniso_U_22
_atom_site_aniso_U_33
_atom_site_aniso_U_23
_atom_site_aniso_U_13
_atom_site_aniso_U_12
C1 0.0194(7) 0.0142(7) 0.0172(7) -0.0003(5) 0.0005(6) -0.0017(6)
C2 0.0185(7) 0.0175(7) 0.0163(8) -0.0002(6) 0.0010(6) -0.0023(6)
C3 0.0188(7) 0.0221(7) 0.0203(8) -0.0009(6) -0.0013(6) -0.0019(6)
C4 0.0202(7) 0.0142(7) 0.0233(8) 0.0027(6) 0.0017(6) 0.0006(6)
C5 0.0229(8) 0.0204(8) 0.0273(9) 0.0042(6) 0.0001(7) 0.0022(6)
C6 0.0237(8) 0.0249(8) 0.0350(10) 0.0039(7) 0.0083(7) 0.0051(7)
C7 0.0337(9) 0.0238(8) 0.0265(9) -0.0033(7) 0.0108(8) 0.0047(7)
C8 0.0275(8) 0.0198(8) 0.0248(9) -0.0015(7) 0.0027(7) 0.0018(6)
C9 0.0218(8) 0.0114(7) 0.0228(8) 0.0011(6) 0.0028(6) -0.0009(6)
C10 0.0214(7) 0.0226(7) 0.0179(8) 0.0018(6) 0.0003(6) 0.0003(6)
C11 0.0211(7) 0.0266(8) 0.0167(7) 0.0047(6) -0.0021(7) -0.0011(6)
C12 0.0393(11) 0.0461(11) 0.0295(10) -0.0153(8) 0.0097(8) -0.0155(9)
C13 0.0573(14) 0.0715(16) 0.0350(12) -0.0150(11) 0.0022(11) -0.0389(12)
C14 0.0231(9) 0.0785(16) 0.0362(11) 0.0193(11) -0.0054(8) -0.0170(10)
C15 0.0254(9) 0.0460(11) 0.0550(14) 0.0288(10) 0.0094(9) 0.0103(8)
C16 0.0293(9) 0.0264(9) 0.0392(11) 0.0146(8) 0.0058(8) 0.0055(7)
C17 0.0179(7) 0.0183(7) 0.0302(9) 0.0035(6) 0.0027(7) -0.0004(6)
C18 0.0161(7) 0.0172(7) 0.0276(9) 0.0023(6) -0.0012(6) -0.0031(6)
C19 0.0369(10) 0.0245(8) 0.0267(9) 0.0028(7) 0.0092(7) 0.0018(7)
C20 0.0359(10) 0.0285(9) 0.0313(10) 0.0111(7) 0.0016(8) -0.0011(7)
C21 0.0232(8) 0.0170(7) 0.0444(10) 0.0070(8) 0.0020(8) 0.0003(6)
C22 0.0421(11) 0.0216(8) 0.0407(11) -0.0004(8) 0.0149(9) 0.0026(7)
C23 0.0409(10) 0.0207(8) 0.0255(9) 0.0033(7) 0.0040(8) -0.0015(7)
C24 0.0160(7) 0.0181(7) 0.0225(8) 0.0015(6) 0.0035(6) 0.0027(6)
C25 0.0547(12) 0.0152(8) 0.0388(11) -0.0004(7) 0.0139(9) -0.0084(8)
C26 0.0222(7) 0.0168(7) 0.0150(7) 0.0022(6) 0.0020(6) -0.0006(5)
C27 0.0240(8) 0.0270(9) 0.0357(10) -0.0050(7) 0.0028(7) 0.0086(7)
N1 0.0183(6) 0.0159(6) 0.0185(6) 0.0014(5) 0.0005(5) -0.0024(5)
O1 0.0394(7) 0.0278(6) 0.0207(6) 0.0050(5) 0.0006(5) -0.0043(5)
O2 0.0431(7) 0.0152(5) 0.0253(6) -0.0013(5) 0.0065(5) -0.0082(5)
O3 0.0307(6) 0.0173(5) 0.0226(6) -0.0029(5) 0.0009(5) -0.0023(4)
O4 0.0183(5) 0.0186(5) 0.0301(6) -0.0032(5) 0.0025(5) 0.0018(4)

loop_
_atom_type_symbol
_atom_type_description
_atom_type_scat_dispersion_real
_atom_type_scat_dispersion_imag
_atom_type_scat_source
C C 0.0033 0.0016 'International Tables Vol C Tables 4.2.6.8 and 6.1.1.4'
H H 0.0000 0.0000 'International Tables Vol C Tables 4.2.6.8 and 6.1.1.4'
N N 0.0061 0.0033 'International Tables Vol C Tables 4.2.6.8 and 6.1.1.4'
O O 0.0106 0.0060 'International Tables Vol C Tables 4.2.6.8 and 6.1.1.4'

loop_
_geom_angle_atom_site_label_1
_geom_angle_atom_site_label_2
_geom_angle_atom_site_label_3
_geom_angle
N1 C1 C9 115.03(12)
N1 C1 C2 112.46(12)
C9 C1 C2 101.90(12)
N1 C1 H1 109.1
C9 C1 H1 109.1
C2 C1 H1 109.1
C26 C2 C24 107.33(12)
C26 C2 C3 112.69(12)
C24 C2 C3 107.52(12)
C26 C2 C1 110.45(12)
C24 C2 C1 113.20(12)
C3 C2 C1 105.72(12)
C4 C3 C2 103.54(12)
C4 C3 H3A 111.1
C2 C3 H3A 111.1
C4 C3 H3B 111.1
C2 C3 H3B 111.1
H3A C3 H3B 109.0
C5 C4 C9 120.77(15)
C5 C4 C3 128.01(15)
C9 C4 C3 111.21(13)
C6 C5 C4 118.71(16)
C6 C5 H5 120.6
C4 C5 H5 120.6
C7 C6 C5 120.74(15)
C7 C6 H6 119.6
C5 C6 H6 119.6
C6 C7 C8 120.86(16)
C6 C7 H7 119.6
C8 C7 H7 119.6
C9 C8 C7 118.43(16)
C9 C8 H8 120.8
C7 C8 H8 120.8
C8 C9 C4 120.48(14)
C8 C9 C1 128.20(14)
C4 C9 C1 111.19(14)
N1 C10 C11 112.65(13)
N1 C10 H10A 109.1
C11 C10 H10A 109.1
N1 C10 H10B 109.1
C11 C10 H10B 109.1
H10A C10 H10B 107.8
C12 C11 C16 118.52(16)
C12 C11 C10 122.03(15)
C16 C11 C10 119.39(15)
C11 C12 C13 120.69(19)
C11 C12 H12 119.7
C13 C12 H12 119.7
C14 C13 C12 120.2(2)
C14 C13 H13 119.9
C12 C13 H13 119.9
C13 C14 C15 119.77(18)
C13 C14 H14 120.1
C15 C14 H14 120.1
C14 C15 C16 119.83(19)
C14 C15 H15 120.1
C16 C15 H15 120.1
C15 C16 C11 120.99(18)
C15 C16 H16 119.5
C11 C16 H16 119.5
N1 C17 C18 112.19(12)
N1 C17 H17A 109.2
C18 C17 H17A 109.2
N1 C17 H17B 109.2
C18 C17 H17B 109.2
H17A C17 H17B 107.9
C19 C18 C23 118.21(15)
C19 C18 C17 121.33(15)
C23 C18 C17 120.41(15)
C18 C19 C20 121.16(16)
C18 C19 H19 119.4
C20 C19 H19 119.4
C21 C20 C19 119.75(17)
C21 C20 H20 120.1
C19 C20 H20 120.1
C20 C21 C22 119.72(15)
C20 C21 H21 120.1
C22 C21 H21 120.1
C21 C22 C23 120.53(18)
C21 C22 H22 119.7
C23 C22 H22 119.7
C22 C23 C18 120.58(17)
C22 C23 H23 119.7
C18 C23 H23 119.7
O1 C24 O2 123.94(14)
O1 C24 C2 122.01(14)
O2 C24 C2 114.05(13)
O2 C25 H25A 109.5
O2 C25 H25B 109.5
H25A C25 H25B 109.5
O2 C25 H25C 109.5
H25A C25 H25C 109.5
H25B C25 H25C 109.5
O3 C26 O4 124.42(14)
O3 C26 C2 125.57(13)
O4 C26 C2 110.02(12)
O4 C27 H27A 109.5
O4 C27 H27B 109.5
H27A C27 H27B 109.5
O4 C27 H27C 109.5
H27A C27 H27C 109.5
H27B C27 H27C 109.5
C10 N1 C17 110.15(12)
C10 N1 C1 110.25(12)
C17 N1 C1 114.28(11)
C24 O2 C25 115.64(13)
C26 O4 C27 116.03(12)

loop_
_geom_bond_atom_site_label_1
_geom_bond_atom_site_label_2
_geom_bond_distance
C1 N1 1.4857(19)
C1 C9 1.521(2)
C1 C2 1.572(2)
C1 H1 1.0000
C2 C26 1.525(2)
C2 C24 1.532(2)
C2 C3 1.551(2)
C3 C4 1.505(2)
C3 H3A 0.9900
C3 H3B 0.9900
C4 C5 1.391(2)
C4 C9 1.394(2)
C5 C6 1.390(2)
C5 H5 0.9500
C6 C7 1.386(3)
C6 H6 0.9500
C7 C8 1.397(2)
C7 H7 0.9500
C8 C9 1.394(2)
C8 H8 0.9500
C10 N1 1.478(2)
C10 C11 1.509(2)
C10 H10A 0.9900
C10 H10B 0.9900
C11 C12 1.375(2)
C11 C16 1.389(2)
C12 C13 1.396(3)
C12 H12 0.9500
C13 C14 1.372(3)
C13 H13 0.9500
C14 C15 1.380(3)
C14 H14 0.9500
C15 C16 1.386(3)
C15 H15 0.9500
C16 H16 0.9500
C17 N1 1.4812(19)
C17 C18 1.516(2)
C17 H17A 0.9900
C17 H17B 0.9900
C18 C19 1.387(2)
C18 C23 1.388(2)
C19 C20 1.396(2)
C19 H19 0.9500
C20 C21 1.372(3)
C20 H20 0.9500
C21 C22 1.381(3)
C21 H21 0.9500
C22 C23 1.387(2)
C22 H22 0.9500
C23 H23 0.9500
C24 O1 1.206(2)
C24 O2 1.3237(19)
C25 O2 1.4546(19)
C25 H25A 0.9800
C25 H25B 0.9800
C25 H25C 0.9800
C26 O3 1.2035(18)
C26 O4 1.3363(17)
C27 O4 1.4504(18)
C27 H27A 0.9800
C27 H27B 0.9800
C27 H27C 0.9800
